data_1548599
loop_
_publ_author_name
'Auerhammer, Dominic'
'Arrowsmith, Merle'
'Dewhurst, Rian D.'
'Kupfer, Thomas'
'B\"ohnke, Julian'
'Braunschweig, Holger'

_publ_section_title
;
 Closely related yet different: a borylene and its dimer are
 non-interconvertible but connected through reactivity.
;
_journal_issue 8
_journal_name_full 'Chemical science'
_journal_page_first 2252
_journal_page_last 2260
_journal_paper_doi 10.1039/c7sc04789d
_journal_volume 9
_journal_year 2018
_chemical_formula_moiety 'C42 H62 B2 N4 S2, C6 H6'
_chemical_formula_sum 'C48 H68 B2 N4 S2'
_chemical_formula_weight 786.80
_chemical_properties_physical Air-sensitive,Moisture-sensitive
_space_group_crystal_system triclinic
_space_group_IT_number 2
_space_group_name_Hall '-P 1'
_space_group_name_H-M_alt 'P -1'
_symmetry_space_group_name_Hall '-P 1'
_symmetry_space_group_name_H-M 'P -1'
_atom_sites_solution_hydrogens geom
_audit_creation_method SHELXL-2014/7
_audit_update_record
;
2017-10-27 deposited with the CCDC.
2018-01-04 downloaded from the CCDC.
;
_cell_angle_alpha 75.639(3)
_cell_angle_beta 86.110(3)
_cell_angle_gamma 80.401(3)
_cell_formula_units_Z 1
_cell_length_a 8.8508(9)
_cell_length_b 8.8654(8)
_cell_length_c 14.6186(15)
_cell_measurement_reflns_used 3774
_cell_measurement_temperature 100(2)
_cell_measurement_theta_max 27.50
_cell_measurement_theta_min 2.33
_cell_volume 1095.24(19)
_computing_cell_refinement 'Saint+ ver. 7.68A (Bruker AXS)'
_computing_data_collection 'APEX2 ver. 2014.9 (Bruker AXS)'
_computing_data_reduction 'Saint+ ver. 7.68A (Bruker AXS)'
_computing_molecular_graphics 'ShelXLe (Huebschle et all, 2011)'
_computing_publication_material 'SHELXL-2014/6 (Sheldrick, 2014) '
_computing_structure_refinement 'SHELXL-2014/7 (Sheldrick, 2014)'
_computing_structure_solution 'SHELXT 2014/4 (Sheldrick, 2014)'
_diffrn_ambient_temperature 100(2)
_diffrn_measured_fraction_theta_full 0.994
_diffrn_measured_fraction_theta_max 0.994
_diffrn_measurement_device_type 'Bruker X8-APEX II'
_diffrn_measurement_method '\f and \w scans'
_diffrn_radiation_type MoK\a
_diffrn_radiation_wavelength 0.71073
_diffrn_reflns_av_R_equivalents 0.0769
_diffrn_reflns_av_unetI/netI 0.0706
_diffrn_reflns_Laue_measured_fraction_full 0.994
_diffrn_reflns_Laue_measured_fraction_max 0.994
_diffrn_reflns_limit_h_max 11
_diffrn_reflns_limit_h_min -11
_diffrn_reflns_limit_k_max 11
_diffrn_reflns_limit_k_min -7
_diffrn_reflns_limit_l_max 18
_diffrn_reflns_limit_l_min -18
_diffrn_reflns_number 17332
_diffrn_reflns_point_group_measured_fraction_full 0.994
_diffrn_reflns_point_group_measured_fraction_max 0.994
_diffrn_reflns_theta_full 26.000
_diffrn_reflns_theta_max 27.102
_diffrn_reflns_theta_min 1.438
_diffrn_source 'rotating-anode X-ray tube or sealed X-ray tube'
_exptl_absorpt_coefficient_mu 0.160
_exptl_absorpt_correction_T_max 0.7456
_exptl_absorpt_correction_T_min 0.6030
_exptl_absorpt_correction_type multi-scan
_exptl_absorpt_process_details 'Sadabs 2014/4 (Bruker 2014)'
_exptl_crystal_colour yellow
_exptl_crystal_density_diffrn 1.193
_exptl_crystal_description block
_exptl_crystal_F_000 426
_exptl_crystal_size_max 0.371
_exptl_crystal_size_mid 0.268
_exptl_crystal_size_min 0.170
_refine_diff_density_max 1.200
_refine_diff_density_min -0.560
_refine_diff_density_rms 0.075
_refine_ls_extinction_method none
_refine_ls_goodness_of_fit_ref 1.057
_refine_ls_hydrogen_treatment constr
_refine_ls_matrix_type full
_refine_ls_number_parameters 261
_refine_ls_number_reflns 4811
_refine_ls_number_restraints 0
_refine_ls_restrained_S_all 1.057
_refine_ls_R_factor_all 0.0847
_refine_ls_R_factor_gt 0.0605
_refine_ls_shift/su_max 0.001
_refine_ls_shift/su_mean 0.000
_refine_ls_structure_factor_coef Fsqd
_refine_ls_weighting_details 'w=1/[\s^2^(Fo^2^)+(0.0615P)^2^+1.3848P] where P=(Fo^2^+2Fc^2^)/3'
_refine_ls_weighting_scheme calc
_refine_ls_wR_factor_gt 0.1429
_refine_ls_wR_factor_ref 0.1595
_reflns_Friedel_coverage 0.000
_reflns_number_gt 3683
_reflns_number_total 4811
_reflns_threshold_expression 'I > 2\s(I)'
_cod_data_source_file c7sc04789d2.cif
_cod_data_source_block 5runs_a_CCDC1
_cod_depositor_comments 'Adding full bibliography for 1548594--1548603.cif.'
_cod_database_code 1548599
_shelx_shelxl_version_number 2014/7
_shelx_space_group_comment
;
The symmetry employed for this shelxl refinement is uniquely defined
by the following loop, which should always be used as a source of
symmetry information in preference to the above space-group names.
They are only intended as comments.
;
_shelx_estimated_absorpt_t_min 0.943
_shelx_estimated_absorpt_t_max 0.973
_exptl_absorpt_special_details
;The crystal was immersed in a film of perfluoropolyether oil, 
mounted on a a glass fiber and transferred to stream of cold nitrogen.
;

loop_
_space_group_symop_operation_xyz
'x, y, z'
'-x, -y, -z'

loop_
_atom_site_label
_atom_site_type_symbol
_atom_site_fract_x
_atom_site_fract_y
_atom_site_fract_z
_atom_site_U_iso_or_equiv
_atom_site_adp_type
_atom_site_occupancy
_atom_site_site_symmetry_order
_atom_site_calc_flag
_atom_site_refinement_flags_posn
_atom_site_refinement_flags_adp
S1 S 0.44475(7) 0.14718(7) 0.52304(4) 0.01595(17) Uani 1 1 d . .
N1 N 0.5779(2) 0.3056(2) 0.28429(13) 0.0116(4) Uani 1 1 d . .
N2 N 0.2303(2) 0.0803(3) 0.31411(15) 0.0203(5) Uani 1 1 d . .
C1 C 0.6144(3) 0.1740(3) 0.34829(16) 0.0121(5) Uani 1 1 d . .
C2 C 0.7061(3) 0.4067(3) 0.26001(18) 0.0159(5) Uani 1 1 d . .
C3 C 0.6876(3) 0.5212(3) 0.3242(2) 0.0218(6) Uani 1 1 d . .
H3A H 0.7807 0.5692 0.3197 0.033 Uiso 1 1 calc R U
H3B H 0.6706 0.4640 0.3896 0.033 Uiso 1 1 calc R U
H3C H 0.5997 0.6037 0.3044 0.033 Uiso 1 1 calc R U
C4 C 0.7071(3) 0.4973(3) 0.15716(19) 0.0217(6) Uani 1 1 d . .
H4A H 0.7925 0.5579 0.1449 0.032 Uiso 1 1 calc R U
H4B H 0.6102 0.5695 0.1438 0.032 Uiso 1 1 calc R U
H4C H 0.7192 0.4232 0.1164 0.032 Uiso 1 1 calc R U
C5 C 0.8447(3) 0.2772(3) 0.28474(17) 0.0165(5) Uani 1 1 d . .
H5A H 0.9279 0.3178 0.3087 0.020 Uiso 1 1 calc R U
H5B H 0.8841 0.2386 0.2283 0.020 Uiso 1 1 calc R U
C6 C 0.7883(3) 0.1435(3) 0.36160(17) 0.0148(5) Uani 1 1 d . .
C7 C 0.8353(3) 0.1456(3) 0.45993(17) 0.0196(6) Uani 1 1 d . .
H7A H 0.9470 0.1379 0.4608 0.029 Uiso 1 1 calc R U
H7B H 0.8025 0.0561 0.5066 0.029 Uiso 1 1 calc R U
H7C H 0.7866 0.2442 0.4754 0.029 Uiso 1 1 calc R U
C8 C 0.8562(3) -0.0167(3) 0.34031(19) 0.0207(6) Uani 1 1 d . .
H8A H 0.9682 -0.0261 0.3351 0.031 Uiso 1 1 calc R U
H8B H 0.8164 -0.0234 0.2807 0.031 Uiso 1 1 calc R U
H8C H 0.8272 -0.1022 0.3916 0.031 Uiso 1 1 calc R U
C9 C 0.4377(3) 0.3502(3) 0.22983(16) 0.0115(5) Uani 1 1 d . .
C10 C 0.4402(3) 0.2881(3) 0.15005(16) 0.0122(5) Uani 1 1 d . .
C11 C 0.5746(3) 0.1745(3) 0.12215(17) 0.0145(5) Uani 1 1 d . .
H11 H 0.6671 0.1830 0.1551 0.017 Uiso 1 1 calc R U
C12 C 0.5433(3) 0.0038(3) 0.1554(2) 0.0222(6) Uani 1 1 d . .
H12A H 0.6279 -0.0669 0.1339 0.033 Uiso 1 1 calc R U
H12B H 0.4474 -0.0053 0.1289 0.033 Uiso 1 1 calc R U
H12C H 0.5348 -0.0253 0.2245 0.033 Uiso 1 1 calc R U
C13 C 0.6106(3) 0.2155(3) 0.01585(18) 0.0222(6) Uani 1 1 d . .
H13A H 0.7064 0.1504 0.0023 0.033 Uiso 1 1 calc R U
H13B H 0.6218 0.3271 -0.0051 0.033 Uiso 1 1 calc R U
H13C H 0.5269 0.1952 -0.0178 0.033 Uiso 1 1 calc R U
C14 C 0.3095(3) 0.3284(3) 0.09606(17) 0.0159(5) Uani 1 1 d . .
H14 H 0.3077 0.2882 0.0417 0.019 Uiso 1 1 calc R U
C15 C 0.1824(3) 0.4259(3) 0.11993(17) 0.0165(5) Uani 1 1 d . .
H15 H 0.0939 0.4512 0.0825 0.020 Uiso 1 1 calc R U
C16 C 0.1839(3) 0.4865(3) 0.19785(18) 0.0157(5) Uani 1 1 d . .
H16 H 0.0964 0.5551 0.2127 0.019 Uiso 1 1 calc R U
C17 C 0.3106(3) 0.4497(3) 0.25562(16) 0.0125(5) Uani 1 1 d . .
C18 C 0.3016(3) 0.5144(3) 0.34310(18) 0.0164(5) Uani 1 1 d . .
H18 H 0.3982 0.4700 0.3784 0.020 Uiso 1 1 calc R U
C19 C 0.2899(3) 0.6944(3) 0.3148(2) 0.0245(6) Uani 1 1 d . .
H19A H 0.3113 0.7323 0.3694 0.037 Uiso 1 1 calc R U
H19B H 0.1864 0.7416 0.2932 0.037 Uiso 1 1 calc R U
H19C H 0.3647 0.7245 0.2637 0.037 Uiso 1 1 calc R U
C20 C 0.1664(3) 0.4658(3) 0.40864(18) 0.0210(6) Uani 1 1 d . .
H20A H 0.1712 0.4982 0.4676 0.031 Uiso 1 1 calc R U
H20B H 0.1716 0.3511 0.4225 0.031 Uiso 1 1 calc R U
H20C H 0.0700 0.5169 0.3777 0.031 Uiso 1 1 calc R U
C21 C 0.3396(3) 0.0806(3) 0.35182(17) 0.0141(5) Uani 1 1 d . .
C22 C 0.0505(3) 0.1436(3) -0.0165(2) 0.0231(6) Uani 1 1 d . .
H22 H 0.0851 0.2427 -0.0284 0.028 Uiso 1 1 calc R U
C23 C 0.0432(3) 0.0533(3) 0.07488(19) 0.0214(6) Uani 1 1 d . .
H23 H 0.0727 0.0895 0.1260 0.026 Uiso 1 1 calc R U
C24 C -0.0077(3) -0.0906(3) 0.0911(2) 0.0224(6) Uani 1 1 d . .
H24 H -0.0134 -0.1535 0.1537 0.027 Uiso 1 1 calc R U
B1 B 0.4893(3) 0.0695(3) 0.4097(2) 0.0143(5) Uani 1 1 d . .

loop_
_atom_site_aniso_label
_atom_site_aniso_U_11
_atom_site_aniso_U_22
_atom_site_aniso_U_33
_atom_site_aniso_U_23
_atom_site_aniso_U_13
_atom_site_aniso_U_12
S1 0.0136(3) 0.0177(3) 0.0162(3) -0.0043(2) -0.0007(2) -0.0010(2)
N1 0.0084(9) 0.0162(10) 0.0130(10) -0.0071(8) 0.0002(7) -0.0050(8)
N2 0.0183(11) 0.0195(12) 0.0213(11) 0.0015(9) -0.0031(9) -0.0070(9)
C1 0.0113(11) 0.0160(12) 0.0116(11) -0.0095(9) 0.0004(8) -0.0010(9)
C2 0.0114(11) 0.0199(13) 0.0200(12) -0.0079(10) -0.0002(9) -0.0079(10)
C3 0.0162(13) 0.0201(14) 0.0329(15) -0.0113(12) -0.0040(11) -0.0050(10)
C4 0.0173(13) 0.0232(14) 0.0240(13) 0.0009(11) -0.0051(10) -0.0096(11)
C5 0.0111(11) 0.0200(13) 0.0185(12) -0.0047(10) -0.0001(9) -0.0026(10)
C6 0.0100(11) 0.0186(13) 0.0152(12) -0.0035(10) 0.0004(9) -0.0022(9)
C7 0.0113(12) 0.0313(15) 0.0159(12) -0.0032(11) -0.0025(9) -0.0056(10)
C8 0.0124(12) 0.0203(14) 0.0284(14) -0.0070(11) 0.0033(10) 0.0006(10)
C9 0.0094(11) 0.0112(11) 0.0140(11) -0.0023(9) -0.0023(9) -0.0027(9)
C10 0.0099(11) 0.0131(12) 0.0145(11) -0.0047(9) 0.0018(9) -0.0035(9)
C11 0.0130(11) 0.0179(13) 0.0151(12) -0.0088(10) -0.0003(9) -0.0019(9)
C12 0.0204(13) 0.0190(14) 0.0297(15) -0.0117(11) 0.0015(11) -0.0017(11)
C13 0.0174(13) 0.0337(16) 0.0173(13) -0.0128(11) 0.0018(10) 0.0000(11)
C14 0.0165(12) 0.0193(13) 0.0144(12) -0.0069(10) -0.0019(9) -0.0047(10)
C15 0.0124(11) 0.0185(13) 0.0183(12) -0.0028(10) -0.0048(9) -0.0023(10)
C16 0.0114(11) 0.0132(12) 0.0218(13) -0.0057(10) 0.0000(9) 0.0017(9)
C17 0.0140(11) 0.0096(11) 0.0149(11) -0.0034(9) 0.0002(9) -0.0042(9)
C18 0.0149(12) 0.0170(13) 0.0205(12) -0.0119(10) -0.0017(10) -0.0001(10)
C19 0.0273(15) 0.0178(14) 0.0310(15) -0.0120(12) -0.0030(12) -0.0003(11)
C20 0.0169(13) 0.0285(15) 0.0192(13) -0.0109(11) 0.0009(10) -0.0010(11)
C21 0.0135(12) 0.0133(12) 0.0142(11) -0.0009(9) 0.0030(9) -0.0031(9)
C22 0.0207(13) 0.0168(13) 0.0327(15) -0.0079(11) 0.0005(11) -0.0031(11)
C23 0.0165(13) 0.0237(14) 0.0271(14) -0.0142(11) -0.0003(10) 0.0003(10)
C24 0.0180(13) 0.0226(14) 0.0238(13) -0.0029(11) 0.0038(10) -0.0009(11)
B1 0.0126(13) 0.0136(13) 0.0162(13) -0.0034(10) -0.0014(10) -0.0005(10)

loop_
_atom_type_symbol
_atom_type_description
_atom_type_scat_dispersion_real
_atom_type_scat_dispersion_imag
_atom_type_scat_source
C C 0.0033 0.0016 'International Tables Vol C Tables 4.2.6.8 and 6.1.1.4'
H H 0.0000 0.0000 'International Tables Vol C Tables 4.2.6.8 and 6.1.1.4'
B B 0.0013 0.0007 'International Tables Vol C Tables 4.2.6.8 and 6.1.1.4'
N N 0.0061 0.0033 'International Tables Vol C Tables 4.2.6.8 and 6.1.1.4'
S S 0.1246 0.1234 'International Tables Vol C Tables 4.2.6.8 and 6.1.1.4'

loop_
_geom_angle_atom_site_label_1
_geom_angle_atom_site_label_2
_geom_angle_atom_site_label_3
_geom_angle
_geom_angle_site_symmetry_1
_geom_angle_site_symmetry_3
B1 S1 B1 85.21(12) . 2_656
C1 N1 C9 125.69(19) . .
C1 N1 C2 113.76(19) . .
C9 N1 C2 120.14(18) . .
N1 C1 C6 109.3(2) . .
N1 C1 B1 124.1(2) . .
C6 C1 B1 126.4(2) . .
C4 C2 C3 109.9(2) . .
C4 C2 C5 113.3(2) . .
C3 C2 C5 112.4(2) . .
C4 C2 N1 112.68(19) . .
C3 C2 N1 108.8(2) . .
C5 C2 N1 99.38(19) . .
C2 C3 H3A 109.5 . .
C2 C3 H3B 109.5 . .
H3A C3 H3B 109.5 . .
C2 C3 H3C 109.5 . .
H3A C3 H3C 109.5 . .
H3B C3 H3C 109.5 . .
C2 C4 H4A 109.5 . .
C2 C4 H4B 109.5 . .
H4A C4 H4B 109.5 . .
C2 C4 H4C 109.5 . .
H4A C4 H4C 109.5 . .
H4B C4 H4C 109.5 . .
C2 C5 C6 106.33(19) . .
C2 C5 H5A 110.5 . .
C6 C5 H5A 110.5 . .
C2 C5 H5B 110.5 . .
C6 C5 H5B 110.5 . .
H5A C5 H5B 108.7 . .
C7 C6 C1 114.2(2) . .
C7 C6 C5 111.6(2) . .
C1 C6 C5 102.98(19) . .
C7 C6 C8 109.3(2) . .
C1 C6 C8 109.4(2) . .
C5 C6 C8 109.3(2) . .
C6 C7 H7A 109.5 . .
C6 C7 H7B 109.5 . .
H7A C7 H7B 109.5 . .
C6 C7 H7C 109.5 . .
H7A C7 H7C 109.5 . .
H7B C7 H7C 109.5 . .
C6 C8 H8A 109.5 . .
C6 C8 H8B 109.5 . .
H8A C8 H8B 109.5 . .
C6 C8 H8C 109.5 . .
H8A C8 H8C 109.5 . .
H8B C8 H8C 109.5 . .
C17 C9 C10 122.6(2) . .
C17 C9 N1 121.7(2) . .
C10 C9 N1 115.6(2) . .
C14 C10 C9 117.4(2) . .
C14 C10 C11 118.7(2) . .
C9 C10 C11 123.9(2) . .
C10 C11 C13 112.2(2) . .
C10 C11 C12 110.5(2) . .
C13 C11 C12 110.5(2) . .
C10 C11 H11 107.8 . .
C13 C11 H11 107.8 . .
C12 C11 H11 107.8 . .
C11 C12 H12A 109.5 . .
C11 C12 H12B 109.5 . .
H12A C12 H12B 109.5 . .
C11 C12 H12C 109.5 . .
H12A C12 H12C 109.5 . .
H12B C12 H12C 109.5 . .
C11 C13 H13A 109.5 . .
C11 C13 H13B 109.5 . .
H13A C13 H13B 109.5 . .
C11 C13 H13C 109.5 . .
H13A C13 H13C 109.5 . .
H13B C13 H13C 109.5 . .
C15 C14 C10 121.2(2) . .
C15 C14 H14 119.4 . .
C10 C14 H14 119.4 . .
C16 C15 C14 120.1(2) . .
C16 C15 H15 120.0 . .
C14 C15 H15 120.0 . .
C15 C16 C17 121.7(2) . .
C15 C16 H16 119.1 . .
C17 C16 H16 119.1 . .
C16 C17 C9 117.0(2) . .
C16 C17 C18 118.9(2) . .
C9 C17 C18 124.1(2) . .
C17 C18 C20 111.6(2) . .
C17 C18 C19 110.2(2) . .
C20 C18 C19 110.5(2) . .
C17 C18 H18 108.2 . .
C20 C18 H18 108.2 . .
C19 C18 H18 108.2 . .
C18 C19 H19A 109.5 . .
C18 C19 H19B 109.5 . .
H19A C19 H19B 109.5 . .
C18 C19 H19C 109.5 . .
H19A C19 H19C 109.5 . .
H19B C19 H19C 109.5 . .
C18 C20 H20A 109.5 . .
C18 C20 H20B 109.5 . .
H20A C20 H20B 109.5 . .
C18 C20 H20C 109.5 . .
H20A C20 H20C 109.5 . .
H20B C20 H20C 109.5 . .
N2 C21 B1 175.8(2) . .
C23 C22 C24 120.4(3) . 2
C23 C22 H22 119.8 . .
C24 C22 H22 119.8 2 .
C22 C23 C24 119.1(3) . .
C22 C23 H23 120.4 . .
C24 C23 H23 120.4 . .
C23 C24 C22 120.5(3) . 2
C23 C24 H24 119.8 . .
C22 C24 H24 119.8 2 .
C21 B1 C1 112.5(2) . .
C21 B1 S1 112.82(17) . .
C1 B1 S1 105.39(17) . .
C21 B1 S1 109.93(17) . 2_656
C1 B1 S1 119.98(17) . 2_656
S1 B1 S1 94.80(12) . 2_656

loop_
_geom_bond_atom_site_label_1
_geom_bond_atom_site_label_2
_geom_bond_distance
_geom_bond_site_symmetry_2
S1 B1 1.939(3) .
S1 B1 1.940(3) 2_656
N1 C1 1.310(3) .
N1 C9 1.464(3) .
N1 C2 1.531(3) .
N2 C21 1.146(3) .
C1 C6 1.535(3) .
C1 B1 1.639(4) .
C2 C4 1.519(4) .
C2 C3 1.527(4) .
C2 C5 1.529(3) .
C3 H3A 0.9800 .
C3 H3B 0.9800 .
C3 H3C 0.9800 .
C4 H4A 0.9800 .
C4 H4B 0.9800 .
C4 H4C 0.9800 .
C5 C6 1.542(3) .
C5 H5A 0.9900 .
C5 H5B 0.9900 .
C6 C7 1.529(3) .
C6 C8 1.544(4) .
C7 H7A 0.9800 .
C7 H7B 0.9800 .
C7 H7C 0.9800 .
C8 H8A 0.9800 .
C8 H8B 0.9800 .
C8 H8C 0.9800 .
C9 C17 1.401(3) .
C9 C10 1.405(3) .
C10 C14 1.391(3) .
C10 C11 1.527(3) .
C11 C13 1.530(3) .
C11 C12 1.536(4) .
C11 H11 1.0000 .
C12 H12A 0.9800 .
C12 H12B 0.9800 .
C12 H12C 0.9800 .
C13 H13A 0.9800 .
C13 H13B 0.9800 .
C13 H13C 0.9800 .
C14 C15 1.381(3) .
C14 H14 0.9500 .
C15 C16 1.376(3) .
C15 H15 0.9500 .
C16 C17 1.395(3) .
C16 H16 0.9500 .
C17 C18 1.519(3) .
C18 C20 1.532(4) .
C18 C19 1.534(4) .
C18 H18 1.0000 .
C19 H19A 0.9800 .
C19 H19B 0.9800 .
C19 H19C 0.9800 .
C20 H20A 0.9800 .
C20 H20B 0.9800 .
C20 H20C 0.9800 .
C21 B1 1.597(4) .
C22 C23 1.380(4) .
C22 C24 1.386(4) 2
C22 H22 0.9500 .
C23 C24 1.384(4) .
C23 H23 0.9500 .
C24 C22 1.386(4) 2
C24 H24 0.9500 .
B1 S1 1.940(3) 2_656

loop_
_geom_torsion_atom_site_label_1
_geom_torsion_atom_site_label_2
_geom_torsion_atom_site_label_3
_geom_torsion_atom_site_label_4
_geom_torsion
_geom_torsion_site_symmetry_1
_geom_torsion_site_symmetry_4
C9 N1 C1 C6 158.9(2) . .
C2 N1 C1 C6 -13.7(3) . .
C9 N1 C1 B1 -25.9(3) . .
C2 N1 C1 B1 161.5(2) . .
C1 N1 C2 C4 146.6(2) . .
C9 N1 C2 C4 -26.5(3) . .
C1 N1 C2 C3 -91.3(2) . .
C9 N1 C2 C3 95.7(2) . .
C1 N1 C2 C5 26.4(2) . .
C9 N1 C2 C5 -146.7(2) . .
C4 C2 C5 C6 -147.3(2) . .
C3 C2 C5 C6 87.4(2) . .
N1 C2 C5 C6 -27.5(2) . .
N1 C1 C6 C7 115.9(2) . .
B1 C1 C6 C7 -59.1(3) . .
N1 C1 C6 C5 -5.2(3) . .
B1 C1 C6 C5 179.7(2) . .
N1 C1 C6 C8 -121.3(2) . .
B1 C1 C6 C8 63.6(3) . .
C2 C5 C6 C7 -101.4(2) . .
C2 C5 C6 C1 21.5(2) . .
C2 C5 C6 C8 137.6(2) . .
C1 N1 C9 C17 98.1(3) . .
C2 N1 C9 C17 -89.7(3) . .
C1 N1 C9 C10 -82.6(3) . .
C2 N1 C9 C10 89.6(3) . .
C17 C9 C10 C14 -0.3(3) . .
N1 C9 C10 C14 -179.6(2) . .
C17 C9 C10 C11 -177.6(2) . .
N1 C9 C10 C11 3.0(3) . .
C14 C10 C11 C13 45.2(3) . .
C9 C10 C11 C13 -137.5(2) . .
C14 C10 C11 C12 -78.7(3) . .
C9 C10 C11 C12 98.7(3) . .
C9 C10 C14 C15 0.1(4) . .
C11 C10 C14 C15 177.6(2) . .
C10 C14 C15 C16 0.7(4) . .
C14 C15 C16 C17 -1.3(4) . .
C15 C16 C17 C9 1.1(4) . .
C15 C16 C17 C18 -177.1(2) . .
C10 C9 C17 C16 -0.3(3) . .
N1 C9 C17 C16 179.0(2) . .
C10 C9 C17 C18 177.8(2) . .
N1 C9 C17 C18 -2.9(4) . .
C16 C17 C18 C20 56.9(3) . .
C9 C17 C18 C20 -121.2(3) . .
C16 C17 C18 C19 -66.2(3) . .
C9 C17 C18 C19 115.7(3) . .
C24 C22 C23 C24 -0.1(4) 2 .
C22 C23 C24 C22 0.1(4) . 2
N1 C1 B1 C21 32.0(3) . .
C6 C1 B1 C21 -153.7(2) . .
N1 C1 B1 S1 -91.3(2) . .
C6 C1 B1 S1 83.0(2) . .
N1 C1 B1 S1 163.68(19) . 2_656
C6 C1 B1 S1 -22.0(3) . 2_656
